data_4330885
loop_
_publ_author_name
'Taka-aki Okamura'
'Miki Tatsumi'
'Yui Omi'
'Hitoshi Yamamoto'
'Kiyotaka Onitsuka'

_publ_section_title
;
 Selective and Effective Stabilization of MoVI=O Bonds by NH...S Hydrogen
 Bonds via Trans Influence
;
_journal_name_full 'Inorganic Chemistry'
_journal_page_first 11688
_journal_page_last 11697
_journal_paper_doi 10.1021/ic301597d
_journal_volume 51
_journal_year 2012
_chemical_formula_moiety 'C38 H66 Mo N4 O3 S4'
_chemical_formula_sum 'C38 H66 Mo N4 O3 S4'
_chemical_formula_weight 851.13
_chemical_name_systematic
; 
(NEt4)2[MoO(S2C6H3CONH-t-Bu)2] 
;
_space_group_IT_number 19
_symmetry_cell_setting orthorhombic
_symmetry_Int_Tables_number 19
_symmetry_space_group_name_Hall 'P 2ac 2ab'
_symmetry_space_group_name_H-M 'P 21 21 21'
_atom_sites_solution_hydrogens geom
_atom_sites_solution_primary direct
_atom_sites_solution_secondary difmap
_audit_creation_date 2011-08-25
_audit_creation_method SHELXL-97
_cell_angle_alpha 90.00
_cell_angle_beta 90.00
_cell_angle_gamma 90.00
_cell_formula_units_Z 4
_cell_length_a 8.8717(17)
_cell_length_b 16.213(4)
_cell_length_c 30.046(5)
_cell_measurement_reflns_used 27375
_cell_measurement_temperature 200
_cell_measurement_theta_max 27.53
_cell_measurement_theta_min 3.06
_cell_volume 4321.7(15)
_computing_structure_refinement 'SHELXL-97 (Sheldrick, 2008)'
_computing_structure_solution 'SIR92 (Altomare et al., 1994)'
_diffrn_ambient_temperature 200
_diffrn_detector_area_resol_mean 10.00
_diffrn_measured_fraction_theta_full 0.996
_diffrn_measured_fraction_theta_max 0.996
_diffrn_measurement_device_type 'Rigaku R-AXIS RAPID'
_diffrn_measurement_method \w
_diffrn_radiation_monochromator graphite
_diffrn_radiation_source 'fine-focus sealed tube'
_diffrn_radiation_type MoK\a
_diffrn_radiation_wavelength 0.71075
_diffrn_reflns_av_R_equivalents 0.0604
_diffrn_reflns_av_sigmaI/netI 0.0446
_diffrn_reflns_limit_h_max 9
_diffrn_reflns_limit_h_min -10
_diffrn_reflns_limit_k_max 19
_diffrn_reflns_limit_k_min -19
_diffrn_reflns_limit_l_max 35
_diffrn_reflns_limit_l_min -35
_diffrn_reflns_number 34363
_diffrn_reflns_theta_full 25.00
_diffrn_reflns_theta_max 25.00
_diffrn_reflns_theta_min 3.07
_exptl_absorpt_coefficient_mu 0.535
_exptl_absorpt_correction_T_max 0.9484
_exptl_absorpt_correction_T_min 0.8778
_exptl_absorpt_correction_type multi-scan
_exptl_absorpt_process_details 'ABSCOR (Rigaku, 1995)'
_exptl_crystal_colour orange
_exptl_crystal_density_diffrn 1.308
_exptl_crystal_description block
_exptl_crystal_F_000 1808
_exptl_crystal_size_max 0.25
_exptl_crystal_size_mid 0.15
_exptl_crystal_size_min 0.10
_refine_diff_density_max 0.988
_refine_diff_density_min -0.597
_refine_diff_density_rms 0.121
_refine_ls_abs_structure_details 'Flack H D (1983), Acta Cryst. A39, 876-881'
_refine_ls_abs_structure_Flack 0.45(8)
_refine_ls_extinction_method none
_refine_ls_goodness_of_fit_ref 1.100
_refine_ls_hydrogen_treatment constr
_refine_ls_matrix_type full
_refine_ls_number_parameters 452
_refine_ls_number_reflns 7615
_refine_ls_number_restraints 12
_refine_ls_restrained_S_all 1.104
_refine_ls_R_factor_all 0.0757
_refine_ls_R_factor_gt 0.0693
_refine_ls_shift/su_max 0.001
_refine_ls_shift/su_mean 0.000
_refine_ls_structure_factor_coef Fsqd
_refine_ls_weighting_details 'calc w=1/[\s^2^(Fo^2^)+(0.0506P)^2^+22.2822P] where P=(Fo^2^+2Fc^2^)/3'
_refine_ls_weighting_scheme calc
_refine_ls_wR_factor_gt 0.1661
_refine_ls_wR_factor_ref 0.1696
_reflns_number_gt 6915
_reflns_number_total 7615
_reflns_threshold_expression I>\2s(I)
_cod_data_source_file ic301597d_si_002_1.cif
_cod_data_source_block 1
_cod_original_cell_volume 4321.8(14)
_cod_database_code 4330885

loop_
_symmetry_equiv_pos_as_xyz
'x, y, z'
'x+1/2, -y+1/2, -z'
'-x, y+1/2, -z+1/2'
'-x+1/2, -y, z+1/2'

loop_
_atom_site_label
_atom_site_type_symbol
_atom_site_fract_x
_atom_site_fract_y
_atom_site_fract_z
_atom_site_U_iso_or_equiv
_atom_site_adp_type
_atom_site_occupancy
_atom_site_symmetry_multiplicity
_atom_site_calc_flag
_atom_site_refinement_flags
Mo1 Mo 0.38164(8) 0.39694(4) 0.25590(2) 0.03548(18) Uani 1 1 d .
S12 S 0.4294(2) 0.32788(13) 0.18726(6) 0.0375(5) Uani 1 1 d .
S22 S 0.3860(3) 0.38595(13) 0.33505(6) 0.0393(4) Uani 1 1 d .
S11 S 0.6457(2) 0.39385(13) 0.26087(6) 0.0368(4) Uani 1 1 d .
S21 S 0.1686(2) 0.31138(14) 0.26373(7) 0.0437(5) Uani 1 1 d .
O2 O 0.1920(13) 0.3566(8) 0.4755(3) 0.128(5) Uani 1 1 d .
O3 O 0.3230(6) 0.4932(3) 0.2418(2) 0.0491(15) Uani 1 1 d .
O1 O 0.6702(8) 0.2775(5) 0.0572(2) 0.071(2) Uani 1 1 d .
N2 N 0.3892(10) 0.3909(6) 0.4351(2) 0.060(2) Uani 1 1 d .
H2 H 0.4256 0.3925 0.4078 0.073 Uiso 1 1 calc R
N1 N 0.4500(8) 0.3177(5) 0.0872(2) 0.0398(16) Uani 1 1 d .
H1 H 0.4080 0.3442 0.1096 0.048 Uiso 1 1 calc R
N4 N 0.4756(8) 0.1011(4) 0.3705(2) 0.0469(17) Uani 1 1 d .
N3 N -0.0063(9) 0.5946(4) 0.3273(2) 0.0450(17) Uani 1 1 d .
C17 C 0.5935(10) 0.3058(5) 0.0890(3) 0.043(2) Uani 1 1 d .
C14 C 0.8351(10) 0.3504(5) 0.1213(3) 0.042(2) Uani 1 1 d .
H3 H 0.8743 0.3438 0.0921 0.051 Uiso 1 1 calc R
C15 C 0.9295(9) 0.3764(6) 0.1561(3) 0.050(2) Uani 1 1 d .
H4 H 1.0333 0.3866 0.1506 0.060 Uiso 1 1 calc R
C11 C 0.7186(10) 0.3745(5) 0.2069(3) 0.0373(19) Uani 1 1 d .
C101 C 0.1944(11) 0.3122(7) 0.0631(3) 0.055(2) Uani 1 1 d .
H49 H 0.1874 0.3719 0.0678 0.066 Uiso 1 1 calc R
H51 H 0.1674 0.2834 0.0906 0.066 Uiso 1 1 calc R
H50 H 0.1252 0.2959 0.0393 0.066 Uiso 1 1 calc R
C22 C 0.2083(11) 0.3468(5) 0.3529(3) 0.042(2) Uani 1 1 d .
C13 C 0.6822(9) 0.3343(5) 0.1300(3) 0.0362(18) Uani 1 1 d .
C26 C -0.0357(11) 0.2964(6) 0.3304(3) 0.051(2) Uani 1 1 d .
H8 H -0.1023 0.2790 0.3075 0.061 Uiso 1 1 calc R
C16 C 0.8711(10) 0.3871(5) 0.1984(3) 0.047(2) Uani 1 1 d .
H5 H 0.9360 0.4034 0.2220 0.056 Uiso 1 1 calc R
C12 C 0.6188(11) 0.3479(5) 0.1735(3) 0.044(2) Uani 1 1 d .
C23 C 0.1586(11) 0.3450(5) 0.3978(3) 0.045(2) Uani 1 1 d .
C18 C 0.3495(10) 0.2905(6) 0.0504(3) 0.046(2) Uani 1 1 d .
C24 C 0.0126(12) 0.3200(6) 0.4071(3) 0.051(2) Uani 1 1 d .
H6 H -0.0203 0.3180 0.4372 0.062 Uiso 1 1 calc R
C45 C 0.5937(13) 0.0375(6) 0.3618(4) 0.066(3) Uani 1 1 d .
H39 H 0.5721 -0.0112 0.3806 0.080 Uiso 1 1 calc R
H40 H 0.5852 0.0197 0.3303 0.080 Uiso 1 1 calc R
C102 C 0.3657(13) 0.1997(6) 0.0430(3) 0.056(2) Uani 1 1 d .
H53 H 0.2973 0.1823 0.0191 0.067 Uiso 1 1 calc R
H52 H 0.3405 0.1701 0.0704 0.067 Uiso 1 1 calc R
H54 H 0.4698 0.1872 0.0345 0.067 Uiso 1 1 calc R
C103 C 0.3934(13) 0.3369(6) 0.0069(2) 0.053(2) Uani 1 1 d .
H57 H 0.4092 0.3954 0.0135 0.064 Uiso 1 1 calc R
H56 H 0.3121 0.3311 -0.0150 0.064 Uiso 1 1 calc R
H55 H 0.4864 0.3132 -0.0052 0.064 Uiso 1 1 calc R
C37 C -0.1519(12) 0.6428(6) 0.3298(3) 0.057(3) Uani 1 1 d .
H24 H -0.1546 0.6820 0.3046 0.068 Uiso 1 1 calc R
H25 H -0.1514 0.6756 0.3576 0.068 Uiso 1 1 calc R
C35 C 0.0015(13) 0.5463(5) 0.2836(3) 0.049(2) Uani 1 1 d .
H19 H 0.0935 0.5118 0.2842 0.059 Uiso 1 1 calc R
H20 H -0.0861 0.5085 0.2824 0.059 Uiso 1 1 calc R
C25 C -0.0863(12) 0.2979(6) 0.3736(3) 0.059(3) Uani 1 1 d .
H7 H -0.1878 0.2840 0.3803 0.071 Uiso 1 1 calc R
C28 C 0.4949(13) 0.4147(7) 0.4709(3) 0.065(3) Uani 1 1 d .
C31 C 0.0075(14) 0.5315(6) 0.3632(3) 0.058(3) Uani 1 1 d .
H9 H 0.1030 0.5010 0.3588 0.070 Uiso 1 1 calc R
H10 H -0.0761 0.4916 0.3601 0.070 Uiso 1 1 calc R
C41 C 0.3272(14) 0.0616(7) 0.3608(4) 0.076(3) Uani 1 1 d .
H29 H 0.3183 0.0111 0.3792 0.091 Uiso 1 1 calc R
H30 H 0.3259 0.0443 0.3292 0.091 Uiso 1 1 calc R
C27 C 0.2480(13) 0.3676(6) 0.4388(3) 0.053(3) Uani 1 1 d .
C32 C 0.0052(17) 0.5659(9) 0.4107(3) 0.093(4) Uani 1 1 d .
H11 H -0.0910 0.5939 0.4161 0.111 Uiso 1 1 calc R
H12 H 0.0881 0.6053 0.4145 0.111 Uiso 1 1 calc R
H13 H 0.0171 0.5206 0.4320 0.111 Uiso 1 1 calc R
C36 C 0.0031(16) 0.5961(7) 0.2422(4) 0.086(4) Uani 1 1 d .
H21 H 0.0901 0.6334 0.2426 0.103 Uiso 1 1 calc R
H22 H -0.0899 0.6285 0.2403 0.103 Uiso 1 1 calc R
H23 H 0.0102 0.5594 0.2164 0.103 Uiso 1 1 calc R
C42 C 0.1882(12) 0.1164(9) 0.3696(5) 0.090(4) Uani 1 1 d .
H31 H 0.1959 0.1669 0.3518 0.108 Uiso 1 1 calc R
H32 H 0.1838 0.1307 0.4012 0.108 Uiso 1 1 calc R
H33 H 0.0966 0.0864 0.3612 0.108 Uiso 1 1 calc R
C33 C 0.1202(15) 0.6583(7) 0.3301(5) 0.082(4) Uani 1 1 d .
H14 H 0.1077 0.6977 0.3052 0.098 Uiso 1 1 calc R
H15 H 0.1080 0.6897 0.3581 0.098 Uiso 1 1 calc R
C201 C 0.6345(19) 0.4455(12) 0.4484(4) 0.122(6) Uani 1 1 d U
H59 H 0.6100 0.4939 0.4303 0.147 Uiso 1 1 calc R
H58 H 0.6757 0.4020 0.4293 0.147 Uiso 1 1 calc R
H60 H 0.7094 0.4606 0.4710 0.147 Uiso 1 1 calc R
C38 C -0.2962(13) 0.5912(9) 0.3288(4) 0.083(4) Uani 1 1 d .
H26 H -0.2977 0.5539 0.3544 0.100 Uiso 1 1 calc R
H27 H -0.2994 0.5590 0.3012 0.100 Uiso 1 1 calc R
H28 H -0.3840 0.6279 0.3300 0.100 Uiso 1 1 calc R
C43 C 0.4955(16) 0.1754(7) 0.3384(5) 0.096(5) Uani 1 1 d .
H34 H 0.4145 0.2158 0.3446 0.116 Uiso 1 1 calc R
H35 H 0.5927 0.2025 0.3453 0.116 Uiso 1 1 calc R
C203 C 0.4351(16) 0.4839(9) 0.4984(5) 0.105(5) Uani 1 1 d .
H65 H 0.3413 0.4667 0.5129 0.126 Uiso 1 1 calc R
H64 H 0.4151 0.5317 0.4793 0.126 Uiso 1 1 calc R
H66 H 0.5095 0.4990 0.5211 0.126 Uiso 1 1 calc R
C44 C 0.493(2) 0.1556(10) 0.2905(5) 0.130(7) Uani 1 1 d .
H36 H 0.3941 0.1329 0.2826 0.156 Uiso 1 1 calc R
H37 H 0.5714 0.1150 0.2839 0.156 Uiso 1 1 calc R
H38 H 0.5113 0.2059 0.2732 0.156 Uiso 1 1 calc R
C48 C 0.4494(19) 0.0611(12) 0.4523(4) 0.127(7) Uani 1 1 d .
H46 H 0.5235 0.0167 0.4487 0.153 Uiso 1 1 calc R
H47 H 0.3478 0.0389 0.4477 0.153 Uiso 1 1 calc R
H48 H 0.4571 0.0839 0.4824 0.153 Uiso 1 1 calc R
C47 C 0.4817(17) 0.1323(10) 0.4165(5) 0.113(6) Uani 1 1 d .
H44 H 0.4061 0.1767 0.4202 0.136 Uiso 1 1 calc R
H45 H 0.5825 0.1562 0.4222 0.136 Uiso 1 1 calc R
C202 C 0.531(2) 0.3418(9) 0.4984(6) 0.136(7) Uani 1 1 d U
H62 H 0.5728 0.2983 0.4795 0.164 Uiso 1 1 calc R
H61 H 0.4384 0.3217 0.5127 0.164 Uiso 1 1 calc R
H63 H 0.6043 0.3571 0.5212 0.164 Uiso 1 1 calc R
C34 C 0.2759(17) 0.6253(9) 0.3285(6) 0.111(6) Uani 1 1 d .
H16 H 0.2907 0.5948 0.3007 0.133 Uiso 1 1 calc R
H17 H 0.2920 0.5881 0.3538 0.133 Uiso 1 1 calc R
H18 H 0.3479 0.6710 0.3301 0.133 Uiso 1 1 calc R
C46 C 0.7468(16) 0.0627(10) 0.3697(6) 0.109(5) Uani 1 1 d .
H43 H 0.7568 0.0820 0.4005 0.131 Uiso 1 1 calc R
H41 H 0.7733 0.1076 0.3493 0.131 Uiso 1 1 calc R
H42 H 0.8145 0.0159 0.3648 0.131 Uiso 1 1 calc R
C21 C 0.1068(11) 0.3191(5) 0.3196(3) 0.0438(19) Uani 1 1 d .

loop_
_atom_site_aniso_label
_atom_site_aniso_U_11
_atom_site_aniso_U_22
_atom_site_aniso_U_33
_atom_site_aniso_U_23
_atom_site_aniso_U_13
_atom_site_aniso_U_12
Mo1 0.0445(4) 0.0320(3) 0.0299(3) -0.0034(3) -0.0022(3) 0.0078(3)
S12 0.0422(11) 0.0388(11) 0.0316(10) -0.0063(8) 0.0007(8) 0.0023(9)
S22 0.0479(11) 0.0407(11) 0.0293(9) -0.0022(8) -0.0036(9) -0.0027(11)
S11 0.0430(10) 0.0397(10) 0.0276(8) -0.0056(9) -0.0055(8) 0.0042(9)
S21 0.0455(12) 0.0482(12) 0.0373(11) -0.0080(9) -0.0065(9) 0.0026(9)
O2 0.138(9) 0.201(12) 0.044(5) -0.003(6) 0.020(5) -0.089(8)
O3 0.057(4) 0.037(3) 0.053(4) 0.005(3) 0.001(3) 0.018(3)
O1 0.050(4) 0.117(7) 0.044(4) -0.035(4) 0.018(3) 0.005(4)
N2 0.055(5) 0.099(6) 0.027(3) -0.016(4) -0.001(4) 0.000(6)
N1 0.047(4) 0.047(4) 0.026(3) -0.006(3) 0.005(3) 0.012(3)
N4 0.053(4) 0.026(3) 0.062(4) -0.007(3) -0.002(3) 0.005(4)
N3 0.061(5) 0.028(4) 0.046(4) -0.014(3) 0.000(3) 0.002(4)
C17 0.046(5) 0.049(5) 0.035(4) -0.012(4) 0.001(4) -0.002(4)
C14 0.044(5) 0.043(5) 0.039(5) -0.004(4) 0.005(4) 0.004(4)
C15 0.018(4) 0.050(6) 0.082(7) -0.003(5) -0.001(4) 0.004(4)
C11 0.045(5) 0.031(4) 0.035(4) -0.007(3) -0.007(4) 0.016(4)
C101 0.063(6) 0.072(7) 0.030(4) -0.001(5) -0.006(4) 0.009(6)
C22 0.058(6) 0.030(4) 0.038(5) -0.003(3) -0.002(4) 0.005(4)
C13 0.037(4) 0.037(4) 0.034(4) -0.008(3) -0.002(3) 0.005(4)
C26 0.060(6) 0.046(5) 0.046(5) -0.010(4) -0.003(4) -0.002(5)
C16 0.042(5) 0.049(5) 0.050(5) -0.005(4) -0.009(4) 0.011(5)
C12 0.036(4) 0.042(5) 0.054(5) -0.026(4) -0.003(4) 0.012(4)
C23 0.061(6) 0.031(4) 0.043(5) -0.001(4) 0.004(4) -0.001(4)
C18 0.036(5) 0.064(6) 0.037(4) -0.002(4) -0.006(4) -0.001(4)
C24 0.069(7) 0.045(5) 0.039(5) 0.001(4) 0.010(5) 0.001(5)
C45 0.071(8) 0.050(6) 0.078(7) -0.001(5) 0.016(6) 0.019(6)
C102 0.061(6) 0.053(6) 0.053(5) 0.000(4) -0.001(5) -0.005(5)
C103 0.068(6) 0.063(6) 0.027(4) -0.001(4) 0.002(5) -0.014(6)
C37 0.072(7) 0.044(5) 0.054(6) -0.010(4) -0.004(5) 0.023(5)
C35 0.064(6) 0.037(5) 0.046(5) -0.012(4) 0.001(4) 0.012(5)
C25 0.059(7) 0.064(6) 0.054(6) 0.003(5) 0.015(5) -0.007(5)
C28 0.075(7) 0.094(9) 0.026(4) 0.001(5) -0.006(5) -0.014(7)
C31 0.083(7) 0.052(6) 0.039(5) -0.009(4) -0.005(5) 0.032(6)
C41 0.089(9) 0.058(7) 0.080(8) 0.000(6) -0.029(7) -0.013(6)
C27 0.078(7) 0.055(6) 0.027(5) -0.001(4) 0.010(4) -0.018(5)
C32 0.108(10) 0.125(11) 0.044(6) -0.024(6) -0.014(7) 0.040(9)
C36 0.131(10) 0.069(7) 0.057(6) 0.000(6) -0.001(7) 0.022(8)
C42 0.047(6) 0.095(10) 0.127(11) 0.021(9) -0.022(7) 0.017(7)
C33 0.073(8) 0.054(6) 0.118(10) -0.041(6) -0.002(8) -0.003(6)
C201 0.103(10) 0.201(14) 0.064(7) -0.023(8) -0.033(8) -0.033(11)
C38 0.063(7) 0.095(10) 0.091(9) -0.016(8) -0.012(6) 0.019(7)
C43 0.091(9) 0.040(6) 0.158(14) 0.019(7) 0.053(10) 0.018(7)
C203 0.093(11) 0.094(10) 0.129(12) -0.042(9) -0.018(9) -0.018(8)
C44 0.159(16) 0.117(13) 0.113(12) 0.050(10) 0.068(12) 0.089(12)
C48 0.121(13) 0.22(2) 0.045(7) -0.025(10) -0.009(8) 0.039(13)
C47 0.087(10) 0.158(15) 0.095(10) -0.089(11) -0.012(8) 0.025(10)
C202 0.176(14) 0.098(10) 0.136(12) 0.017(9) -0.103(11) -0.038(10)
C34 0.115(12) 0.071(9) 0.146(14) -0.065(9) 0.013(10) 0.004(8)
C46 0.081(10) 0.104(12) 0.142(14) 0.007(11) 0.044(10) 0.015(9)
C21 0.046(5) 0.044(5) 0.041(4) 0.002(4) 0.002(4) 0.010(5)

loop_
_atom_type_symbol
_atom_type_description
_atom_type_scat_dispersion_real
_atom_type_scat_dispersion_imag
_atom_type_scat_source
C C 0.0033 0.0016 'International Tables Vol C Tables 4.2.6.8 and 6.1.1.4'
H H 0.0000 0.0000 'International Tables Vol C Tables 4.2.6.8 and 6.1.1.4'
Mo Mo -1.6832 0.6857 'International Tables Vol C Tables 4.2.6.8 and 6.1.1.4'
N N 0.0061 0.0033 'International Tables Vol C Tables 4.2.6.8 and 6.1.1.4'
O O 0.0106 0.0060 'International Tables Vol C Tables 4.2.6.8 and 6.1.1.4'
S S 0.1246 0.1234 'International Tables Vol C Tables 4.2.6.8 and 6.1.1.4'

loop_
_geom_angle_atom_site_label_1
_geom_angle_atom_site_label_2
_geom_angle_atom_site_label_3
_geom_angle
O3 Mo1 S11 109.9(2)
O3 Mo1 S21 108.7(2)
S11 Mo1 S21 141.39(8)
O3 Mo1 S12 105.7(2)
S11 Mo1 S12 82.41(7)
S21 Mo1 S12 87.27(8)
O3 Mo1 S22 108.8(2)
S11 Mo1 S22 85.35(7)
S21 Mo1 S22 82.49(8)
S12 Mo1 S22 145.53(8)
C12 S12 Mo1 106.6(3)
C22 S22 Mo1 108.2(3)
C11 S11 Mo1 108.0(3)
C21 S21 Mo1 107.5(3)
C27 N2 C28 128.2(8)
C27 N2 H2 115.9
C28 N2 H2 115.9
C17 N1 C18 125.3(7)
C17 N1 H1 117.3
C18 N1 H1 117.3
C47 N4 C41 111.2(10)
C47 N4 C45 112.1(9)
C41 N4 C45 106.7(8)
C47 N4 C43 108.2(10)
C41 N4 C43 108.2(9)
C45 N4 C43 110.3(8)
C31 N3 C37 112.9(7)
C31 N3 C33 111.4(9)
C37 N3 C33 106.0(7)
C31 N3 C35 105.4(6)
C37 N3 C35 110.2(7)
C33 N3 C35 111.1(8)
O1 C17 N1 123.8(8)
O1 C17 C13 116.2(8)
N1 C17 C13 119.7(7)
C15 C14 C13 119.6(8)
C15 C14 H3 120.2
C13 C14 H3 120.2
C16 C15 C14 119.9(8)
C16 C15 H4 120.1
C14 C15 H4 120.1
C16 C11 C12 121.7(8)
C16 C11 S11 119.8(6)
C12 C11 S11 118.5(7)
C18 C101 H49 109.5
C18 C101 H51 109.5
H49 C101 H51 109.5
C18 C101 H50 109.5
H49 C101 H50 109.5
H51 C101 H50 109.5
C23 C22 C21 117.8(9)
C23 C22 S22 124.7(7)
C21 C22 S22 117.5(7)
C14 C13 C12 121.0(8)
C14 C13 C17 113.8(7)
C12 C13 C17 125.1(7)
C21 C26 C25 121.8(9)
C21 C26 H8 119.1
C25 C26 H8 119.1
C15 C16 C11 120.9(8)
C15 C16 H5 119.5
C11 C16 H5 119.5
C11 C12 C13 116.7(8)
C11 C12 S12 119.3(7)
C13 C12 S12 123.9(6)
C24 C23 C22 119.2(9)
C24 C23 C27 113.5(8)
C22 C23 C27 127.3(9)
C101 C18 N1 107.3(7)
C101 C18 C102 111.3(9)
N1 C18 C102 110.2(7)
C101 C18 C103 109.6(8)
N1 C18 C103 109.4(7)
C102 C18 C103 109.0(7)
C25 C24 C23 121.4(9)
C25 C24 H6 119.3
C23 C24 H6 119.3
C46 C45 N4 115.9(10)
C46 C45 H39 108.3
N4 C45 H39 108.3
C46 C45 H40 108.3
N4 C45 H40 108.3
H39 C45 H40 107.4
C18 C102 H53 109.5
C18 C102 H52 109.5
H53 C102 H52 109.5
C18 C102 H54 109.5
H53 C102 H54 109.5
H52 C102 H54 109.5
C18 C103 H57 109.5
C18 C103 H56 109.5
H57 C103 H56 109.5
C18 C103 H55 109.5
H57 C103 H55 109.5
H56 C103 H55 109.5
N3 C37 C38 115.6(8)
N3 C37 H24 108.4
C38 C37 H24 108.4
N3 C37 H25 108.4
C38 C37 H25 108.4
H24 C37 H25 107.4
C36 C35 N3 116.2(8)
C36 C35 H19 108.2
N3 C35 H19 108.2
C36 C35 H20 108.2
N3 C35 H20 108.2
H19 C35 H20 107.4
C26 C25 C24 119.0(10)
C26 C25 H7 120.5
C24 C25 H7 120.5
C202 C28 N2 109.6(10)
C202 C28 C203 111.6(12)
N2 C28 C203 112.0(10)
C202 C28 C201 110.0(14)
N2 C28 C201 106.5(8)
C203 C28 C201 107.0(12)
N3 C31 C32 115.0(8)
N3 C31 H9 108.5
C32 C31 H9 108.5
N3 C31 H10 108.5
C32 C31 H10 108.5
H9 C31 H10 107.5
N4 C41 C42 115.1(9)
N4 C41 H29 108.5
C42 C41 H29 108.5
N4 C41 H30 108.5
C42 C41 H30 108.5
H29 C41 H30 107.5
O2 C27 N2 120.4(10)
O2 C27 C23 119.1(10)
N2 C27 C23 120.2(8)
C31 C32 H11 109.5
C31 C32 H12 109.5
H11 C32 H12 109.5
C31 C32 H13 109.5
H11 C32 H13 109.5
H12 C32 H13 109.5
C35 C36 H21 109.5
C35 C36 H22 109.5
H21 C36 H22 109.5
C35 C36 H23 109.5
H21 C36 H23 109.5
H22 C36 H23 109.5
C41 C42 H31 109.5
C41 C42 H32 109.5
H31 C42 H32 109.5
C41 C42 H33 109.5
H31 C42 H33 109.5
H32 C42 H33 109.5
C34 C33 N3 116.0(9)
C34 C33 H14 108.3
N3 C33 H14 108.3
C34 C33 H15 108.3
N3 C33 H15 108.3
H14 C33 H15 107.4
C28 C201 H59 109.5
C28 C201 H58 109.5
H59 C201 H58 109.5
C28 C201 H60 109.5
H59 C201 H60 109.5
H58 C201 H60 109.5
C37 C38 H26 109.5
C37 C38 H27 109.5
H26 C38 H27 109.5
C37 C38 H28 109.5
H26 C38 H28 109.5
H27 C38 H28 109.5
C44 C43 N4 115.8(11)
C44 C43 H34 108.3
N4 C43 H34 108.3
C44 C43 H35 108.3
N4 C43 H35 108.3
H34 C43 H35 107.4
C28 C203 H65 109.5
C28 C203 H64 109.5
H65 C203 H64 109.5
C28 C203 H66 109.5
H65 C203 H66 109.5
H64 C203 H66 109.5
C43 C44 H36 109.5
C43 C44 H37 109.5
H36 C44 H37 109.5
C43 C44 H38 109.5
H36 C44 H38 109.5
H37 C44 H38 109.5
C47 C48 H46 109.5
C47 C48 H47 109.5
H46 C48 H47 109.5
C47 C48 H48 109.5
H46 C48 H48 109.5
H47 C48 H48 109.5
N4 C47 C48 112.1(12)
N4 C47 H44 109.2
C48 C47 H44 109.2
N4 C47 H45 109.2
C48 C47 H45 109.2
H44 C47 H45 107.9
C28 C202 H62 109.5
C28 C202 H61 109.5
H62 C202 H61 109.5
C28 C202 H63 109.5
H62 C202 H63 109.5
H61 C202 H63 109.5
C33 C34 H16 109.5
C33 C34 H17 109.5
H16 C34 H17 109.5
C33 C34 H18 109.5
H16 C34 H18 109.5
H17 C34 H18 109.5
C45 C46 H43 109.5
C45 C46 H41 109.5
H43 C46 H41 109.5
C45 C46 H42 109.5
H43 C46 H42 109.5
H41 C46 H42 109.5
C26 C21 C22 120.6(8)
C26 C21 S21 119.8(7)
C22 C21 S21 119.6(7)

loop_
_geom_bond_atom_site_label_1
_geom_bond_atom_site_label_2
_geom_bond_distance
Mo1 O3 1.698(5)
Mo1 S11 2.348(2)
Mo1 S21 2.356(2)
Mo1 S12 2.384(2)
Mo1 S22 2.3854(18)
S12 C12 1.761(10)
S22 C22 1.782(10)
S11 C11 1.773(8)
S21 C21 1.771(8)
O2 C27 1.225(12)
O1 C17 1.259(10)
N2 C27 1.313(13)
N2 C28 1.478(12)
N2 H2 0.8800
N1 C17 1.289(11)
N1 C18 1.487(11)
N1 H1 0.8800
N4 C47 1.475(13)
N4 C41 1.493(13)
N4 C45 1.494(12)
N4 C43 1.552(14)
N3 C31 1.491(11)
N3 C37 1.512(12)
N3 C33 1.527(13)
N3 C35 1.530(10)
C17 C13 1.531(11)
C14 C15 1.403(12)
C14 C13 1.405(12)
C14 H3 0.9500
C15 C16 1.384(12)
C15 H4 0.9500
C11 C16 1.392(13)
C11 C12 1.406(12)
C101 C18 1.470(13)
C101 H49 0.9800
C101 H51 0.9800
C101 H50 0.9800
C22 C23 1.419(12)
C22 C21 1.419(12)
C13 C12 1.441(11)
C26 C21 1.356(13)
C26 C25 1.372(13)
C26 H8 0.9500
C16 H5 0.9500
C23 C24 1.385(14)
C23 C27 1.509(13)
C18 C102 1.497(13)
C18 C103 1.558(12)
C24 C25 1.384(14)
C24 H6 0.9500
C45 C46 1.438(18)
C45 H39 0.9900
C45 H40 0.9900
C102 H53 0.9800
C102 H52 0.9800
C102 H54 0.9800
C103 H57 0.9800
C103 H56 0.9800
C103 H55 0.9800
C37 C38 1.529(16)
C37 H24 0.9900
C37 H25 0.9900
C35 C36 1.484(13)
C35 H19 0.9900
C35 H20 0.9900
C25 H7 0.9500
C28 C202 1.476(17)
C28 C203 1.492(16)
C28 C201 1.496(18)
C31 C32 1.532(12)
C31 H9 0.9900
C31 H10 0.9900
C41 C42 1.542(17)
C41 H29 0.9900
C41 H30 0.9900
C32 H11 0.9800
C32 H12 0.9800
C32 H13 0.9800
C36 H21 0.9800
C36 H22 0.9800
C36 H23 0.9800
C42 H31 0.9800
C42 H32 0.9800
C42 H33 0.9800
C33 C34 1.482(19)
C33 H14 0.9900
C33 H15 0.9900
C201 H59 0.9800
C201 H58 0.9800
C201 H60 0.9800
C38 H26 0.9800
C38 H27 0.9800
C38 H28 0.9800
C43 C44 1.47(2)
C43 H34 0.9900
C43 H35 0.9900
C203 H65 0.9800
C203 H64 0.9800
C203 H66 0.9800
C44 H36 0.9800
C44 H37 0.9800
C44 H38 0.9800
C48 C47 1.60(2)
C48 H46 0.9800
C48 H47 0.9800
C48 H48 0.9800
C47 H44 0.9900
C47 H45 0.9900
C202 H62 0.9800
C202 H61 0.9800
C202 H63 0.9800
C34 H16 0.9800
C34 H17 0.9800
C34 H18 0.9800
C46 H43 0.9800
C46 H41 0.9800
C46 H42 0.9800

loop_
_geom_torsion_atom_site_label_1
_geom_torsion_atom_site_label_2
_geom_torsion_atom_site_label_3
_geom_torsion_atom_site_label_4
_geom_torsion
O3 Mo1 S12 C12 89.2(4)
S11 Mo1 S12 C12 -19.4(3)
S21 Mo1 S12 C12 -162.2(3)
S22 Mo1 S12 C12 -89.7(3)
O3 Mo1 S22 C22 92.0(4)
S11 Mo1 S22 C22 -158.5(3)
S21 Mo1 S22 C22 -15.3(3)
S12 Mo1 S22 C22 -89.2(3)
O3 Mo1 S11 C11 -86.2(4)
S21 Mo1 S11 C11 93.6(3)
S12 Mo1 S11 C11 17.8(3)
S22 Mo1 S11 C11 165.5(3)
O3 Mo1 S21 C21 -88.8(4)
S11 Mo1 S21 C21 91.4(3)
S12 Mo1 S21 C21 165.6(3)
S22 Mo1 S21 C21 18.6(3)
C18 N1 C17 O1 8.5(15)
C18 N1 C17 C13 -177.6(8)
C13 C14 C15 C16 -1.0(13)
Mo1 S11 C11 C16 166.1(6)
Mo1 S11 C11 C12 -12.8(7)
Mo1 S22 C22 C23 -168.7(6)
Mo1 S22 C22 C21 8.2(7)
C15 C14 C13 C12 3.1(13)
C15 C14 C13 C17 -179.5(8)
O1 C17 C13 C14 19.9(12)
N1 C17 C13 C14 -154.5(8)
O1 C17 C13 C12 -162.9(9)
N1 C17 C13 C12 22.8(13)
C14 C15 C16 C11 -1.6(13)
C12 C11 C16 C15 2.0(13)
S11 C11 C16 C15 -176.8(7)
C16 C11 C12 C13 0.1(12)
S11 C11 C12 C13 178.9(6)
C16 C11 C12 S12 176.7(7)
S11 C11 C12 S12 -4.5(9)
C14 C13 C12 C11 -2.7(12)
C17 C13 C12 C11 -179.7(8)
C14 C13 C12 S12 -179.1(7)
C17 C13 C12 S12 3.9(12)
Mo1 S12 C12 C11 19.1(7)
Mo1 S12 C12 C13 -164.6(6)
C21 C22 C23 C24 -2.8(12)
S22 C22 C23 C24 174.1(7)
C21 C22 C23 C27 177.1(9)
S22 C22 C23 C27 -6.0(13)
C17 N1 C18 C101 176.6(9)
C17 N1 C18 C102 55.2(12)
C17 N1 C18 C103 -64.6(12)
C22 C23 C24 C25 -0.9(14)
C27 C23 C24 C25 179.2(9)
C47 N4 C45 C46 -57.2(15)
C41 N4 C45 C46 -179.1(11)
C43 N4 C45 C46 63.5(14)
C31 N3 C37 C38 -56.5(11)
C33 N3 C37 C38 -178.6(10)
C35 N3 C37 C38 61.1(11)
C31 N3 C35 C36 -175.0(10)
C37 N3 C35 C36 62.9(12)
C33 N3 C35 C36 -54.3(13)
C21 C26 C25 C24 -2.6(15)
C23 C24 C25 C26 3.7(15)
C27 N2 C28 C202 67.8(17)
C27 N2 C28 C203 -56.6(16)
C27 N2 C28 C201 -173.3(13)
C37 N3 C31 C32 -60.6(13)
C33 N3 C31 C32 58.5(12)
C35 N3 C31 C32 179.1(10)
C47 N4 C41 C42 55.2(14)
C45 N4 C41 C42 177.7(10)
C43 N4 C41 C42 -63.5(13)
C28 N2 C27 O2 -6.4(19)
C28 N2 C27 C23 -179.5(10)
C24 C23 C27 O2 5.5(15)
C22 C23 C27 O2 -174.4(11)
C24 C23 C27 N2 178.7(10)
C22 C23 C27 N2 -1.3(15)
C31 N3 C33 C34 56.5(14)
C37 N3 C33 C34 179.7(12)
C35 N3 C33 C34 -60.6(14)
C47 N4 C43 C44 179.8(12)
C41 N4 C43 C44 -59.6(14)
C45 N4 C43 C44 56.9(15)
C41 N4 C47 C48 56.8(14)
C45 N4 C47 C48 -62.5(14)
C43 N4 C47 C48 175.6(11)
C25 C26 C21 C22 -1.1(14)
C25 C26 C21 S21 177.1(8)
C23 C22 C21 C26 3.8(12)
S22 C22 C21 C26 -173.3(7)
C23 C22 C21 S21 -174.4(6)
S22 C22 C21 S21 8.5(10)
Mo1 S21 C21 C26 160.8(7)
Mo1 S21 C21 C22 -20.9(7)
